data_4037269
loop_
_publ_author_name
'Baker, Matthew B.'
'Ferreira, Renan B.'
'Tasseroul, Jonathan'
'Lampkins, Andrew J.'
'Al Abbas, Alexandre'
'Abboud, Khalil A.'
'Castellano, Ronald K.'

_publ_section_title
;
 Selective and Sequential Aminolysis of Benzotrifuranone: Synergism of
 Electronic Effects and Ring Strain Gradient.
;
_journal_issue 19
_journal_name_full 'The Journal of organic chemistry'
_journal_page_first 9279
_journal_page_last 9288
_journal_paper_doi 10.1021/acs.joc.6b01867
_journal_volume 81
_journal_year 2016
_chemical_formula_sum 'C22 H21 N O6'
_chemical_formula_weight 395.40
_space_group_crystal_system triclinic
_space_group_IT_number 2
_space_group_name_Hall '-P 1'
_space_group_name_H-M_alt 'P -1'
_atom_sites_solution_hydrogens mixed
_atom_sites_solution_primary direct
_atom_sites_solution_secondary difmap
_audit_creation_method SHELXL-2014/6
_audit_update_record
;
2016-07-01 # Formatted by publCIF

;
_cell_angle_alpha 88.285(1)
_cell_angle_beta 87.245(1)
_cell_angle_gamma 73.009(1)
_cell_formula_units_Z 2
_cell_length_a 8.0547(2)
_cell_length_b 10.5273(2)
_cell_length_c 11.4975(3)
_cell_measurement_reflns_used 9114
_cell_measurement_temperature 100(2)
_cell_measurement_theta_max 28.
_cell_measurement_theta_min 2.
_cell_volume 931.16(4)
_computing_cell_refinement 'Bruker APEX2 (Bruker, 2014)'
_computing_data_collection 'Bruker APEX2 (Bruker, 2014)'
_computing_data_reduction 'Bruker Apex2 SAINT (Bruker, 2014)'
_computing_molecular_graphics 'XP in SHELXTL-plus, Bruker 2014'
_computing_publication_material 'SHELXL2014/7, Sheldrick, G. M. 2014'
_computing_structure_refinement 'SHELXL2014/7, Sheldrick G. M. 2014'
_computing_structure_solution 'SHELXL2014/7, Sheldrick G. M. 2014'
_diffrn_ambient_temperature 100(2)
_diffrn_measured_fraction_theta_full 1.000
_diffrn_measured_fraction_theta_max 1.000
_diffrn_measurement_device_type 'Bruker APEX-II DUO'
_diffrn_measurement_method 'phi and omega scans'
_diffrn_radiation_type MoK\a
_diffrn_radiation_wavelength 0.71073
_diffrn_reflns_av_R_equivalents 0.0223
_diffrn_reflns_av_unetI/netI 0.0176
_diffrn_reflns_Laue_measured_fraction_full 1.000
_diffrn_reflns_Laue_measured_fraction_max 1.000
_diffrn_reflns_limit_h_max 10
_diffrn_reflns_limit_h_min -10
_diffrn_reflns_limit_k_max 13
_diffrn_reflns_limit_k_min -13
_diffrn_reflns_limit_l_max 14
_diffrn_reflns_limit_l_min -14
_diffrn_reflns_number 18869
_diffrn_reflns_point_group_measured_fraction_full 1.000
_diffrn_reflns_point_group_measured_fraction_max 1.000
_diffrn_reflns_theta_full 25.242
_diffrn_reflns_theta_max 27.500
_diffrn_reflns_theta_min 1.773
_diffrn_source 'fine-focus sealed tube'
_exptl_absorpt_coefficient_mu 0.103
_exptl_absorpt_correction_type analytical
_exptl_absorpt_process_details 'based on measured indexed crystal faces, Bruker SHELXTL2014 (Sheldrick, 2014)'
_exptl_crystal_colour colourless
_exptl_crystal_density_diffrn 1.410
_exptl_crystal_description plates
_exptl_crystal_F_000 416
_exptl_crystal_size_max 0.493
_exptl_crystal_size_mid 0.348
_exptl_crystal_size_min 0.058
_refine_diff_density_max 0.358
_refine_diff_density_min -0.194
_refine_diff_density_rms 0.042
_refine_ls_extinction_method none
_refine_ls_goodness_of_fit_ref 1.033
_refine_ls_hydrogen_treatment mixed
_refine_ls_matrix_type full
_refine_ls_number_parameters 270
_refine_ls_number_reflns 4274
_refine_ls_number_restraints 0
_refine_ls_restrained_S_all 1.033
_refine_ls_R_factor_all 0.0399
_refine_ls_R_factor_gt 0.0342
_refine_ls_shift/su_max 0.001
_refine_ls_shift/su_mean 0.000
_refine_ls_structure_factor_coef Fsqd
_refine_ls_weighting_details 'w=1/[\s^2^(Fo^2^)+(0.0457P)^2^+0.3738P] where P=(Fo^2^+2Fc^2^)/3'
_refine_ls_weighting_scheme calc
_refine_ls_wR_factor_gt 0.0878
_refine_ls_wR_factor_ref 0.0925
_reflns_Friedel_coverage 0.000
_reflns_number_gt 3762
_reflns_number_total 4274
_reflns_threshold_expression 'I > 2\s(I)'
_cod_data_source_file jo6b01867_si_002.cif
_cod_data_source_block 5a
_cod_database_code 4037269
_shelx_space_group_comment
; 
The symmetry employed for this shelxl refinement is uniquely defined 
by the following loop, which should always be used as a source of 
symmetry information in preference to the above space-group names. 
They are only intended as comments. 
;
_shelx_estimated_absorpt_t_min 0.951
_shelx_estimated_absorpt_t_max 0.994
_shelxl_version_number 2014/6

loop_
_space_group_symop_operation_xyz
'x, y, z'
'-x, -y, -z'

loop_
_atom_site_label
_atom_site_type_symbol
_atom_site_fract_x
_atom_site_fract_y
_atom_site_fract_z
_atom_site_U_iso_or_equiv
_atom_site_adp_type
_atom_site_occupancy
_atom_site_site_symmetry_order
_atom_site_calc_flag
_atom_site_refinement_flags_posn
_atom_site_refinement_flags_adp
O1 O 0.20606(10) 1.27326(7) 0.57502(7) 0.01582(17) Uani 1 1 d . .
O2 O 0.18359(11) 1.48556(8) 0.55438(7) 0.01965(18) Uani 1 1 d . .
O3 O 0.32978(10) 0.80279(7) 0.62667(7) 0.01584(17) Uani 1 1 d . .
O4 O 0.38444(13) 0.70397(8) 0.79704(7) 0.0249(2) Uani 1 1 d . .
O5 O 0.14871(11) 1.00436(8) 0.25933(7) 0.01710(18) Uani 1 1 d . .
H5 H 0.224(2) 0.9293(18) 0.2317(15) 0.039(5) Uiso 1 1 d . .
O6 O 0.38881(10) 0.79674(8) 0.18485(7) 0.01720(17) Uani 1 1 d . .
N1 N 0.55007(13) 0.58286(10) 0.18581(9) 0.0173(2) Uani 1 1 d . .
H1 H 0.582(2) 0.5065(16) 0.2255(14) 0.031(4) Uiso 1 1 d . .
C1 C 0.19428(14) 1.38339(10) 0.50605(10) 0.0151(2) Uani 1 1 d . .
C2 C 0.20502(15) 1.36585(11) 0.3765(1) 0.0175(2) Uani 1 1 d . .
H2A H 0.3288 1.3389 0.3496 0.021 Uiso 1 1 calc R U
H2B H 0.1479 1.4523 0.3387 0.021 Uiso 1 1 calc R U
C3 C 0.12048(15) 1.26277(10) 0.33740(9) 0.0162(2) Uani 1 1 d . .
H3A H -0.0076 1.2996 0.3436 0.019 Uiso 1 1 calc R U
H3B H 0.1549 1.2404 0.2550 0.019 Uiso 1 1 calc R U
C4 C 0.17705(14) 1.13975(10) 0.41263(9) 0.0138(2) Uani 1 1 d . .
C5 C 0.21938(14) 1.14971(10) 0.52663(9) 0.0133(2) Uani 1 1 d . .
C6 C 0.33261(15) 0.80819(11) 0.74509(9) 0.0161(2) Uani 1 1 d . .
C7 C 0.26875(15) 0.94233(11) 0.79933(9) 0.0164(2) Uani 1 1 d . .
H7A H 0.3164 0.9376 0.8777 0.020 Uiso 1 1 calc R U
H7B H 0.1405 0.9677 0.8090 0.020 Uiso 1 1 calc R U
C8 C 0.32136(15) 1.04915(11) 0.72616(9) 0.0162(2) Uani 1 1 d . .
H8A H 0.2609 1.1381 0.7573 0.019 Uiso 1 1 calc R U
H8B H 0.4481 1.0349 0.7291 0.019 Uiso 1 1 calc R U
C9 C 0.27267(14) 1.0410(1) 0.60245(9) 0.0136(2) Uani 1 1 d . .
C10 C 0.27525(14) 0.91939(10) 0.55804(9) 0.0132(2) Uani 1 1 d . .
C11 C 0.44219(14) 0.68881(10) 0.23801(9) 0.0141(2) Uani 1 1 d . .
C12 C 0.39168(14) 0.66885(10) 0.36409(9) 0.0154(2) Uani 1 1 d . .
H12A H 0.4857 0.6769 0.4131 0.019 Uiso 1 1 calc R U
H12B H 0.3829 0.5773 0.3747 0.019 Uiso 1 1 calc R U
C13 C 0.21973(14) 0.76667(10) 0.40785(9) 0.0135(2) Uani 1 1 d . .
H13A H 0.1358 0.7815 0.3451 0.016 Uiso 1 1 calc R U
H13B H 0.1724 0.7246 0.4746 0.016 Uiso 1 1 calc R U
C14 C 0.23088(13) 0.90027(10) 0.44547(9) 0.0129(2) Uani 1 1 d . .
C15 C 0.18703(14) 1.01316(10) 0.37257(9) 0.0135(2) Uani 1 1 d . .
C16 C 0.62221(15) 0.59034(11) 0.0677(1) 0.0180(2) Uani 1 1 d . .
H16A H 0.5295 0.6446 0.0182 0.022 Uiso 1 1 calc R U
H16B H 0.6629 0.4999 0.0353 0.022 Uiso 1 1 calc R U
C17 C 0.77194(14) 0.65029(11) 0.06329(9) 0.0157(2) Uani 1 1 d . .
C18 C 0.76800(16) 0.76075(12) -0.00695(10) 0.0206(2) Uani 1 1 d . .
H18A H 0.6688 0.8008 -0.0510 0.025 Uiso 1 1 calc R U
C19 C 0.90802(17) 0.81334(13) -0.01339(10) 0.0241(3) Uani 1 1 d . .
H19A H 0.9043 0.8885 -0.0622 0.029 Uiso 1 1 calc R U
C20 C 1.05267(16) 0.75617(13) 0.05123(10) 0.0224(3) Uani 1 1 d . .
H20A H 1.1484 0.7918 0.0469 0.027 Uiso 1 1 calc R U
C21 C 1.05684(16) 0.64649(12) 0.12236(10) 0.0218(2) Uani 1 1 d . .
H21A H 1.1556 0.6074 0.1672 0.026 Uiso 1 1 calc R U
C22 C 0.91789(16) 0.59360(12) 0.12849(10) 0.0200(2) Uani 1 1 d . .
H22A H 0.9220 0.5184 0.1773 0.024 Uiso 1 1 calc R U

loop_
_atom_site_aniso_label
_atom_site_aniso_U_11
_atom_site_aniso_U_22
_atom_site_aniso_U_33
_atom_site_aniso_U_23
_atom_site_aniso_U_13
_atom_site_aniso_U_12
O1 0.0210(4) 0.0096(4) 0.0169(4) -0.0010(3) -0.0006(3) -0.0045(3)
O2 0.0202(4) 0.0118(4) 0.0268(4) -0.0009(3) -0.0032(3) -0.0039(3)
O3 0.0220(4) 0.0102(4) 0.0144(4) 0.0012(3) -0.0025(3) -0.0032(3)
O4 0.0387(5) 0.0145(4) 0.0187(4) 0.0033(3) -0.0043(4) -0.0032(4)
O5 0.0208(4) 0.0143(4) 0.0134(4) -0.0016(3) -0.0038(3) 0.0000(3)
O6 0.0187(4) 0.0134(4) 0.0184(4) -0.0008(3) 0.0002(3) -0.0029(3)
N1 0.0169(5) 0.0130(4) 0.0209(5) -0.0017(4) 0.0021(4) -0.0030(4)
C1 0.0110(5) 0.0114(5) 0.0222(5) 0.0012(4) -0.0006(4) -0.0024(4)
C2 0.0187(6) 0.0129(5) 0.0198(5) 0.0025(4) 0.0021(4) -0.0035(4)
C3 0.0201(6) 0.0116(5) 0.0148(5) 0.0004(4) -0.0002(4) -0.0016(4)
C4 0.0128(5) 0.0118(5) 0.0152(5) 0.0008(4) 0.0008(4) -0.0016(4)
C5 0.0137(5) 0.0095(5) 0.0164(5) -0.0020(4) 0.0016(4) -0.0030(4)
C6 0.0171(5) 0.0158(5) 0.0153(5) 0.0014(4) -0.0017(4) -0.0047(4)
C7 0.0202(6) 0.0145(5) 0.0138(5) 0.0000(4) -0.0012(4) -0.0037(4)
C8 0.0202(6) 0.0136(5) 0.0155(5) -0.0005(4) -0.0031(4) -0.0054(4)
C9 0.0136(5) 0.0130(5) 0.0141(5) -0.0004(4) -0.0004(4) -0.0038(4)
C10 0.0133(5) 0.0100(5) 0.0151(5) 0.0019(4) -0.0007(4) -0.0017(4)
C11 0.0115(5) 0.0134(5) 0.0190(5) -0.0026(4) -0.0018(4) -0.0056(4)
C12 0.0150(5) 0.0118(5) 0.0186(5) -0.0009(4) -0.0006(4) -0.0024(4)
C13 0.0137(5) 0.0112(5) 0.0158(5) -0.0012(4) -0.0006(4) -0.0040(4)
C14 0.0115(5) 0.0116(5) 0.0153(5) -0.0017(4) 0.0009(4) -0.0029(4)
C15 0.0119(5) 0.0140(5) 0.0136(5) -0.0014(4) -0.0002(4) -0.0021(4)
C16 0.0172(5) 0.0182(5) 0.0185(5) -0.0056(4) 0.0017(4) -0.0046(4)
C17 0.0164(5) 0.0169(5) 0.0131(5) -0.0064(4) 0.0020(4) -0.0033(4)
C18 0.0209(6) 0.0253(6) 0.0144(5) 0.0011(4) -0.0028(4) -0.0048(5)
C19 0.0305(7) 0.0265(6) 0.0174(5) 0.0046(5) -0.0003(5) -0.0121(5)
C20 0.0230(6) 0.0305(6) 0.0176(5) -0.0037(5) 0.0019(4) -0.0139(5)
C21 0.0183(6) 0.0267(6) 0.0199(6) -0.0016(5) -0.0040(4) -0.0050(5)
C22 0.0211(6) 0.0180(5) 0.0200(5) 0.0007(4) -0.0019(4) -0.0041(4)

loop_
_atom_type_symbol
_atom_type_description
_atom_type_scat_dispersion_real
_atom_type_scat_dispersion_imag
_atom_type_scat_source
C C 0.0033 0.0016 'International Tables Vol C Tables 4.2.6.8 and 6.1.1.4'
H H 0.0000 0.0000 'International Tables Vol C Tables 4.2.6.8 and 6.1.1.4'
N N 0.0061 0.0033 'International Tables Vol C Tables 4.2.6.8 and 6.1.1.4'
O O 0.0106 0.0060 'International Tables Vol C Tables 4.2.6.8 and 6.1.1.4'

loop_
_geom_angle_atom_site_label_1
_geom_angle_atom_site_label_2
_geom_angle_atom_site_label_3
_geom_angle
C1 O1 C5 121.21(8)
C6 O3 C10 121.14(8)
C15 O5 H5 106.7(11)
C11 N1 C16 122.0(1)
C11 N1 H1 118.8(10)
C16 N1 H1 119.2(10)
O2 C1 O1 117.09(10)
O2 C1 C2 125.28(10)
O1 C1 C2 117.55(9)
C1 C2 C3 113.59(9)
C1 C2 H2A 108.8
C3 C2 H2A 108.8
C1 C2 H2B 108.8
C3 C2 H2B 108.8
H2A C2 H2B 107.7
C4 C3 C2 109.61(9)
C4 C3 H3A 109.7
C2 C3 H3A 109.7
C4 C3 H3B 109.7
C2 C3 H3B 109.7
H3A C3 H3B 108.2
C5 C4 C15 117.71(9)
C5 C4 C3 119.76(9)
C15 C4 C3 122.53(9)
C4 C5 C9 123.57(10)
C4 C5 O1 121.34(9)
C9 C5 O1 115.07(9)
O4 C6 O3 116.89(10)
O4 C6 C7 125.64(10)
O3 C6 C7 117.47(9)
C6 C7 C8 112.32(9)
C6 C7 H7A 109.1
C8 C7 H7A 109.1
C6 C7 H7B 109.1
C8 C7 H7B 109.1
H7A C7 H7B 107.9
C9 C8 C7 108.63(9)
C9 C8 H8A 110.0
C7 C8 H8A 110.0
C9 C8 H8B 110.0
C7 C8 H8B 110.0
H8A C8 H8B 108.3
C10 C9 C5 115.62(9)
C10 C9 C8 119.83(9)
C5 C9 C8 124.52(9)
C9 C10 C14 124.8(1)
C9 C10 O3 120.28(9)
C14 C10 O3 114.90(9)
O6 C11 N1 121.12(10)
O6 C11 C12 122.96(9)
N1 C11 C12 115.91(9)
C11 C12 C13 114.78(9)
C11 C12 H12A 108.6
C13 C12 H12A 108.6
C11 C12 H12B 108.6
C13 C12 H12B 108.6
H12A C12 H12B 107.5
C14 C13 C12 115.68(9)
C14 C13 H13A 108.4
C12 C13 H13A 108.4
C14 C13 H13B 108.4
C12 C13 H13B 108.4
H13A C13 H13B 107.4
C10 C14 C15 116.24(9)
C10 C14 C13 121.34(9)
C15 C14 C13 122.30(9)
O5 C15 C14 120.95(9)
O5 C15 C4 117.10(9)
C14 C15 C4 121.93(10)
N1 C16 C17 112.56(9)
N1 C16 H16A 109.1
C17 C16 H16A 109.1
N1 C16 H16B 109.1
C17 C16 H16B 109.1
H16A C16 H16B 107.8
C18 C17 C22 118.93(11)
C18 C17 C16 120.79(10)
C22 C17 C16 120.27(10)
C17 C18 C19 120.66(11)
C17 C18 H18A 119.7
C19 C18 H18A 119.7
C20 C19 C18 120.05(11)
C20 C19 H19A 120.0
C18 C19 H19A 120.0
C19 C20 C21 119.58(11)
C19 C20 H20A 120.2
C21 C20 H20A 120.2
C22 C21 C20 120.45(11)
C22 C21 H21A 119.8
C20 C21 H21A 119.8
C21 C22 C17 120.32(11)
C21 C22 H22A 119.8
C17 C22 H22A 119.8

loop_
_geom_bond_atom_site_label_1
_geom_bond_atom_site_label_2
_geom_bond_distance
O1 C1 1.3675(13)
O1 C5 1.4032(12)
O2 C1 1.2043(14)
O3 C6 1.3660(13)
O3 C10 1.4080(12)
O4 C6 1.2048(14)
O5 C15 1.3643(13)
O5 H5 0.900(19)
O6 C11 1.2440(13)
N1 C11 1.3352(14)
N1 C16 1.4603(15)
N1 H1 0.888(16)
C1 C2 1.5016(15)
C2 C3 1.5277(16)
C2 H2A 0.9900
C2 H2B 0.9900
C3 C4 1.5030(14)
C3 H3A 0.9900
C3 H3B 0.9900
C4 C5 1.3847(15)
C4 C15 1.4018(15)
C5 C9 1.3939(14)
C6 C7 1.4984(15)
C7 C8 1.5295(15)
C7 H7A 0.9900
C7 H7B 0.9900
C8 C9 1.5050(14)
C8 H8A 0.9900
C8 H8B 0.9900
C9 C10 1.3866(15)
C10 C14 1.3948(15)
C11 C12 1.5121(15)
C12 C13 1.5370(15)
C12 H12A 0.9900
C12 H12B 0.9900
C13 C14 1.5124(14)
C13 H13A 0.9900
C13 H13B 0.9900
C14 C15 1.4012(14)
C16 C17 1.5141(15)
C16 H16A 0.9900
C16 H16B 0.9900
C17 C18 1.3892(16)
C17 C22 1.3958(16)
C18 C19 1.3922(18)
C18 H18A 0.9500
C19 C20 1.3851(18)
C19 H19A 0.9500
C20 C21 1.3880(17)
C20 H20A 0.9500
C21 C22 1.3863(17)
C21 H21A 0.9500
C22 H22A 0.9500

loop_
_geom_hbond_atom_site_label_D
_geom_hbond_atom_site_label_H
_geom_hbond_atom_site_label_A
_geom_hbond_distance_DH
_geom_hbond_distance_HA
_geom_hbond_distance_DA
_geom_hbond_angle_DHA
_geom_hbond_site_symmetry_A
O5 H5 O6 0.900(19) 1.701(19) 2.5948(11) 172.0(17) .
N1 H1 O4 0.888(16) 2.175(16) 2.9118(13) 140.0(14) 2_666
